data_7701602
loop_
_publ_author_name
'Lu, Jingjing'
'Li, Xiao-Lei'
'Zhu, Zhenhua'
'Liu, Shuting'
'Yang, Qianqian'
'Tang, Jinkui'

_publ_section_title
;
 Linear hexanuclear helical dysprosium single-molecule magnets: the effect
 of axial substitution on magnetic interactions and relaxation dynamics.
;
_journal_issue 37
_journal_name_full 'Dalton transactions (Cambridge, England : 2003)'
_journal_page_first 14062
_journal_page_last 14068
_journal_paper_doi 10.1039/c9dt03101d
_journal_volume 48
_journal_year 2019
_chemical_formula_moiety 'C78 H80 Dy6 N28 O42'
_chemical_formula_sum 'C78 H80 Dy6 N28 O42'
_chemical_formula_weight 3056.70
_space_group_crystal_system trigonal
_space_group_IT_number 167
_space_group_name_Hall '-R 3 2"c'
_space_group_name_H-M_alt 'R -3 c :H'
_atom_sites_solution_hydrogens mixed
_audit_creation_date 2019-05-31
_audit_creation_method
;
Olex2 1.2
(compiled 2018.05.29 svn.r3508 for OlexSys, GUI svn.r5506)
;
_audit_update_record
;
2019-06-28 deposited with the CCDC.	2019-08-27 downloaded from the CCDC.
;
_cell_angle_alpha 90
_cell_angle_beta 90
_cell_angle_gamma 120
_cell_formula_units_Z 18
_cell_length_a 55.955(4)
_cell_length_b 55.955(4)
_cell_length_c 20.8428(17)
_cell_measurement_reflns_used 9754
_cell_measurement_temperature 153(2)
_cell_measurement_theta_max 25.89
_cell_measurement_theta_min 2.18
_cell_volume 56515(7)
_computing_cell_refinement 'Bruker SAINT'
_computing_data_collection 'Bruker APEX2'
_computing_data_reduction 'Bruker SAINT'
_computing_molecular_graphics 'Olex2 (Dolomanov et al., 2009)'
_computing_publication_material 'Olex2 (Dolomanov et al., 2009)'
_computing_structure_refinement 'ShelXL (Sheldrick, 2015)'
_computing_structure_solution 'ShelXT (Sheldrick, 2015)'
_diffrn_ambient_temperature 153(2)
_diffrn_detector 'Bruker APEX2 area detector'
_diffrn_detector_area_resol_mean 7.9
_diffrn_detector_type 'CCD area detector'
_diffrn_measured_fraction_theta_full 1.000
_diffrn_measured_fraction_theta_max 0.996
_diffrn_measurement_device 'three-circle diffractometer'
_diffrn_measurement_device_type 'CCD area detector'
_diffrn_measurement_method 'phi and omega scans'
_diffrn_radiation_monochromator graphite
_diffrn_radiation_probe x-ray
_diffrn_radiation_type MoK\a
_diffrn_radiation_wavelength 0.71073
_diffrn_reflns_av_R_equivalents 0.2081
_diffrn_reflns_av_unetI/netI 0.0940
_diffrn_reflns_Laue_measured_fraction_full 1.000
_diffrn_reflns_Laue_measured_fraction_max 0.996
_diffrn_reflns_limit_h_max 69
_diffrn_reflns_limit_h_min -53
_diffrn_reflns_limit_k_max 57
_diffrn_reflns_limit_k_min -69
_diffrn_reflns_limit_l_max 25
_diffrn_reflns_limit_l_min -25
_diffrn_reflns_number 116093
_diffrn_reflns_point_group_measured_fraction_full 1.000
_diffrn_reflns_point_group_measured_fraction_max 0.996
_diffrn_reflns_theta_full 25.242
_diffrn_reflns_theta_max 26.262
_diffrn_reflns_theta_min 0.728
_diffrn_source 'microfocus sealed X-ray tube'
_diffrn_source_type 'Incoatec I\ms'
_exptl_absorpt_coefficient_mu 3.607
_exptl_absorpt_correction_T_max 0.436
_exptl_absorpt_correction_T_min 0.365
_exptl_absorpt_correction_type multi-scan
_exptl_absorpt_process_details (sadabs;bruker,2000)
_exptl_crystal_colour Red
_exptl_crystal_density_diffrn 1.617
_exptl_crystal_description Needlelike
_exptl_crystal_F_000 26568
_exptl_crystal_size_max 0.29
_exptl_crystal_size_mid 0.27
_exptl_crystal_size_min 0.23
_refine_diff_density_max 1.966
_refine_diff_density_min -2.055
_refine_diff_density_rms 0.232
_refine_ls_extinction_method none
_refine_ls_goodness_of_fit_ref 1.045
_refine_ls_hydrogen_treatment constr
_refine_ls_matrix_type full
_refine_ls_number_parameters 701
_refine_ls_number_reflns 12660
_refine_ls_number_restraints 207
_refine_ls_restrained_S_all 1.052
_refine_ls_R_factor_all 0.1673
_refine_ls_R_factor_gt 0.0867
_refine_ls_shift/su_max 0.002
_refine_ls_shift/su_mean 0.000
_refine_ls_structure_factor_coef Fsqd
_refine_ls_weighting_details 'w=1/[\s^2^(Fo^2^)+(0.0758P)^2^+5837.3667P] where P=(Fo^2^+2Fc^2^)/3'
_refine_ls_weighting_scheme calc
_refine_ls_wR_factor_gt 0.1954
_refine_ls_wR_factor_ref 0.2656
_reflns_Friedel_coverage 0.000
_reflns_number_gt 6965
_reflns_number_total 12660
_reflns_threshold_expression 'I > 2\s(I)'
_cod_data_source_file c9dt03101d2.cif
_cod_data_source_block Dy6-NO3
_cod_original_cell_volume 56515(9)
_cod_original_sg_symbol_H-M 'R -3 c'
_cod_database_code 7701602
_shelx_shelxl_version_number 2018/3
_shelx_space_group_comment
;
The symmetry employed for this shelxl refinement is uniquely defined
by the following loop, which should always be used as a source of
symmetry information in preference to the above space-group names.
They are only intended as comments.
;
_olex2_refinement_description
;
1. Fixed Uiso
 At 1.2 times of:
  All C(H) groups
 At 1.5 times of:
  All C(H,H,H) groups, All O(H,H) groups
2. Restrained distances
 N10-O12
 1.24 with sigma of 0.01
 N14-O21
 1.25 with sigma of 0.02
 N14-O19
 1.25 with sigma of 0.02
 N14-O20
 1.25 with sigma of 0.02
 N12-O17
 1.24 with sigma of 0.04
 N12-O16
 1.24 with sigma of 0.04
 N12-O15
 1.24 with sigma of 0.04
 O16-O17
 2.16 with sigma of 0.04
 O16-O15
 2.16 with sigma of 0.04
 O17-O15
 2.16 with sigma of 0.04
 O19-O19_$1
 2.2 with sigma of 0.04
 N13-C38 \\sim N13-C39
 with sigma of 0.02
 N14-O19 \\sim N14-O20 \\sim N14-O21
 with sigma of 0.02
 O19-O20 \\sim O20-O21 \\sim O21-O19
 with sigma of 0.04
3. Restrained planarity
 C37, O18, N13, C38, C39
 with sigma of 0.1
 N14, O19, O20, O21
 with sigma of 0.1
4. Uiso/Uaniso restraints and constraints
C37 \\sim O18 \\sim N13 \\sim C38 \\sim C39: within 2A with sigma of 0.04 and
sigma for terminal atoms of 0.08
N14 \\sim O19 \\sim O20 \\sim O21: within 2A with sigma of 0.04 and sigma for
terminal atoms of 0.08
Uanis(O16) \\sim Ueq, Uanis(O17) \\sim Ueq: with sigma of 0.001 and sigma for
terminal atoms of 0.002
Uanis(O12) \\sim Ueq, Uanis(N10) \\sim Ueq, Uanis(O10) \\sim Ueq, Uanis(O11)
\\sim Ueq: with sigma of 0.001 and sigma for terminal atoms of 0.002
Uanis(N13) \\sim Ueq, Uanis(C38) \\sim Ueq, Uanis(C39) \\sim Ueq, Uanis(C37)
\\sim Ueq: with sigma of 0.001 and sigma for terminal atoms of 0.002
Uanis(O19) \\sim Ueq, Uanis(N14) \\sim Ueq, Uanis(O21) \\sim Ueq: with sigma of
0.001 and sigma for terminal atoms of 0.002
Uanis(O20) \\sim Ueq, Uanis(O20) \\sim Ueq: with sigma of 0.001 and sigma for
terminal atoms of 0.002
5. Rigid body (RIGU) restrains
 N12, O17, O16, O15
 with sigma for 1-2 distances of 0.004 and sigma for 1-3 distances of 0.004
 C37, O18, N13, C38, C39
 with sigma for 1-2 distances of 0.004 and sigma for 1-3 distances of 0.004
 N14, O19, O20, O21
 with sigma for 1-2 distances of 0.004 and sigma for 1-3 distances of 0.004
6.a Riding coordinates:
 C36(H36A,H36B,H36C)
6.b Rotating group:
 O13(H13A,H13B)
6.c Aromatic/amide H refined with riding coordinates:
 C3(H3), C4(H4), C7(H7), C9(H9), C12(H12), C16(H16), C17(H17), C18(H18),
 C19(H19), C23(H23), C27(H27), C28(H28), C29(H29), C32(H32), C34(H34), C35(H35),
  C37(H37)
6.d Idealised Me refined as rotating group:
 C22(H22A,H22B,H22C), C30(H30A,H30B,H30C), C31(H31A,H31B,H31C), C33(H33A,H33B,
 H33C), C38(H38A,H38B,H38C), C39(H39A,H39B,H39C)
;

loop_
_space_group_symop_operation_xyz
'x, y, z'
'-y, x-y, z'
'-x+y, -x, z'
'y, x, -z+1/2'
'-x, -x+y, -z+1/2'
'x-y, -y, -z+1/2'
'x+2/3, y+1/3, z+1/3'
'-y+2/3, x-y+1/3, z+1/3'
'-x+y+2/3, -x+1/3, z+1/3'
'y+2/3, x+1/3, -z+5/6'
'-x+2/3, -x+y+1/3, -z+5/6'
'x-y+2/3, -y+1/3, -z+5/6'
'x+1/3, y+2/3, z+2/3'
'-y+1/3, x-y+2/3, z+2/3'
'-x+y+1/3, -x+2/3, z+2/3'
'y+1/3, x+2/3, -z+7/6'
'-x+1/3, -x+y+2/3, -z+7/6'
'x-y+1/3, -y+2/3, -z+7/6'
'-x, -y, -z'
'y, -x+y, -z'
'x-y, x, -z'
'-y, -x, z-1/2'
'x, x-y, z-1/2'
'-x+y, y, z-1/2'
'-x+2/3, -y+1/3, -z+1/3'
'y+2/3, -x+y+1/3, -z+1/3'
'x-y+2/3, x+1/3, -z+1/3'
'-y+2/3, -x+1/3, z-1/6'
'x+2/3, x-y+1/3, z-1/6'
'-x+y+2/3, y+1/3, z-1/6'
'-x+1/3, -y+2/3, -z+2/3'
'y+1/3, -x+y+2/3, -z+2/3'
'x-y+1/3, x+2/3, -z+2/3'
'-y+1/3, -x+2/3, z+1/6'
'x+1/3, x-y+2/3, z+1/6'
'-x+y+1/3, y+2/3, z+1/6'

loop_
_atom_site_label
_atom_site_type_symbol
_atom_site_fract_x
_atom_site_fract_y
_atom_site_fract_z
_atom_site_U_iso_or_equiv
_atom_site_adp_type
_atom_site_occupancy
_atom_site_site_symmetry_order
_atom_site_calc_flag
_atom_site_refinement_flags_posn
_atom_site_refinement_flags_adp
C1 C 0.2277(3) 0.9199(3) 0.5605(9) 0.046(4) Uani 1 1 d . .
C2 C 0.2096(4) 0.9304(4) 0.5358(8) 0.048(4) Uani 1 1 d . .
C3 C 0.1199(4) 0.8636(4) 0.7203(9) 0.054(5) Uani 1 1 d . .
H3 H 0.117546 0.855563 0.760546 0.064 Uiso 1 1 calc R .
C4 C 0.1077(4) 0.8782(4) 0.7053(8) 0.055(5) Uani 1 1 d . .
H4 H 0.095072 0.878904 0.733091 0.065 Uiso 1 1 calc R .
C5 C 0.1362(3) 0.8609(3) 0.6744(8) 0.043(4) Uani 1 1 d . .
C6 C 0.1049(4) 0.9119(4) 0.6257(9) 0.051(4) Uani 1 1 d . .
C7 C 0.2559(3) 0.9358(4) 0.5713(10) 0.061(5) Uani 1 1 d . .
H7 H 0.265497 0.954603 0.562535 0.073 Uiso 1 1 calc R .
C8 C 0.1142(4) 0.8923(4) 0.6473(8) 0.049(4) Uani 1 1 d . .
C9 C 0.1385(4) 0.8309(4) 0.3868(9) 0.055(5) Uani 1 1 d . .
H9 H 0.138108 0.819802 0.353160 0.066 Uiso 1 1 calc R .
C10 C 0.1524(3) 0.8471(3) 0.6835(9) 0.045(4) Uani 1 1 d . .
C11 C 0.0683(4) 0.9779(4) 0.6088(10) 0.057(5) Uani 1 1 d . .
C12 C 0.0833(4) 0.8614(4) 0.3650(10) 0.059(5) Uani 1 1 d . .
H12 H 0.070270 0.866946 0.361443 0.070 Uiso 1 1 calc R .
C13 C 0.1028(3) 0.8712(4) 0.4133(9) 0.054(5) Uani 1 1 d . .
C14 C 0.1219(3) 0.8633(4) 0.4195(9) 0.051(5) Uani 1 1 d . .
C15 C 0.1220(4) 0.8437(4) 0.3807(9) 0.056(5) Uani 1 1 d . .
C16 C 0.1025(4) 0.8334(4) 0.3311(10) 0.063(5) Uani 1 1 d . .
H16 H 0.101870 0.819900 0.303827 0.076 Uiso 1 1 calc R .
C17 C 0.0630(4) 0.9360(4) 0.6655(8) 0.057(5) Uani 1 1 d . .
H17 H 0.053373 0.922707 0.696750 0.069 Uiso 1 1 calc R .
C18 C 0.0329(5) 0.9540(6) 0.6877(11) 0.080(7) Uani 1 1 d . .
H18 H 0.023808 0.939383 0.716073 0.096 Uiso 1 1 calc R .
C19 C 0.0840(4) 0.8429(5) 0.3219(10) 0.069(6) Uani 1 1 d . .
H19 H 0.072181 0.836853 0.286836 0.083 Uiso 1 1 calc R .
C20 C 0.0548(4) 0.9558(4) 0.6528(9) 0.056(5) Uani 1 1 d . .
C21 C 0.1656(4) 0.9858(4) 0.4577(9) 0.049(4) Uani 1 1 d . .
C22 C 0.0756(3) 0.8765(4) 0.4942(11) 0.072(7) Uani 1 1 d . .
H22A H 0.060670 0.872869 0.465895 0.107 Uiso 1 1 calc GR .
H22B H 0.076452 0.888436 0.528235 0.107 Uiso 1 1 calc GR .
H22C H 0.072775 0.859427 0.512003 0.107 Uiso 1 1 calc GR .
C23 C 0.0356(4) 0.9921(5) 0.6388(10) 0.066(6) Uani 1 1 d . .
H23 H 0.028410 1.003752 0.632564 0.079 Uiso 1 1 calc R .
C24 C 0.1933(4) 0.9954(4) 0.4425(11) 0.067(6) Uani 1 1 d . .
C25 C 0.1539(4) 1.0012(4) 0.4340(9) 0.063(5) Uani 1 1 d . .
C26 C 0.0573(4) 0.9959(4) 0.6030(11) 0.069(6) Uani 1 1 d . .
C27 C 0.2086(4) 0.9835(4) 0.4673(10) 0.061(5) Uani 1 1 d . .
H27 H 0.227716 0.994262 0.465194 0.073 Uiso 1 1 calc R .
C28 C 0.0241(5) 0.9722(6) 0.6829(12) 0.101(9) Uani 1 1 d . .
H28 H 0.010278 0.970953 0.709706 0.121 Uiso 1 1 calc R .
C29 C 0.2071(5) 1.0190(4) 0.4027(12) 0.079(7) Uani 1 1 d . .
H29 H 0.225372 1.025122 0.392015 0.095 Uiso 1 1 calc R .
C30 C 0.0628(5) 1.0361(5) 0.5502(14) 0.099(9) Uani 1 1 d . .
H30A H 0.045873 1.027776 0.526137 0.149 Uiso 1 1 calc GR .
H30B H 0.076621 1.051849 0.527176 0.149 Uiso 1 1 calc GR .
H30C H 0.059757 1.041949 0.591240 0.149 Uiso 1 1 calc GR .
C31 C 0.1144(5) 1.0070(5) 0.4323(13) 0.090(8) Uani 1 1 d . .
H31A H 0.126418 1.026337 0.439726 0.134 Uiso 1 1 calc GR .
H31B H 0.097441 1.000816 0.455252 0.134 Uiso 1 1 calc GR .
H31C H 0.110593 1.003774 0.387224 0.134 Uiso 1 1 calc GR .
C32 C 0.0632(6) 0.9273(5) 0.4395(12) 0.078(7) Uani 1 1 d . .
H32 H 0.045268 0.921123 0.453732 0.094 Uiso 1 1 calc R .
C33 C 0.0947(6) 0.9335(6) 0.3511(12) 0.105(9) Uani 1 1 d . .
H33A H 0.101864 0.950502 0.327600 0.158 Uiso 1 1 calc GR .
H33B H 0.093268 0.919246 0.323119 0.158 Uiso 1 1 calc GR .
H33C H 0.106787 0.935878 0.386101 0.158 Uiso 1 1 calc GR .
C34 C 0.1678(5) 1.0241(4) 0.3955(9) 0.062(5) Uani 1 1 d . .
H34 H 0.159221 1.033501 0.380230 0.074 Uiso 1 1 calc R .
C35 C 0.1953(4) 1.0327(4) 0.3800(9) 0.059(5) Uani 1 1 d . .
H35 H 0.205284 1.048077 0.353951 0.071 Uiso 1 1 calc R .
C36 C 0.0455(6) 0.9169(7) 0.3294(12) 0.116(11) Uani 1 1 d . .
H36A H 0.050200 0.931446 0.298861 0.173 Uiso 1 1 d R .
H36B H 0.043590 0.900896 0.307851 0.173 Uiso 1 1 d R .
H36C H 0.028330 0.912416 0.349841 0.173 Uiso 1 1 d R .
Dy3 Dy 0.16533(2) 0.86384(2) 0.52930(4) 0.0442(2) Uani 1 1 d . .
Dy2 Dy 0.15000(2) 0.92282(2) 0.51025(4) 0.0477(2) Uani 1 1 d . .
Dy1 Dy 0.11408(2) 0.96402(2) 0.55063(5) 0.0595(3) Uani 1 1 d . .
N1 N 0.2138(3) 0.8926(3) 0.5719(6) 0.042(3) Uani 1 1 d . .
N2 N 0.1413(3) 0.8741(3) 0.6193(7) 0.051(4) Uani 1 1 d . .
N3 N 0.1541(3) 0.8337(3) 0.4359(7) 0.051(4) Uani 1 1 d . .
N4 N 0.1665(3) 0.8165(3) 0.4307(7) 0.052(4) Uani 1 1 d . .
N5 N 0.0882(3) 0.9143(3) 0.6614(7) 0.053(4) Uani 1 1 d . .
N6 N 0.0833(4) 0.9352(3) 0.6357(8) 0.063(4) Uani 1 1 d . .
N7 N 0.1990(3) 0.9598(3) 0.4918(7) 0.048(3) Uani 1 1 d . .
N8 N 0.1302(3) 0.8894(3) 0.6054(7) 0.050(4) Uani 1 1 d . .
N9 N 0.2205(3) 0.9550(3) 0.5142(9) 0.069(5) Uani 1 1 d . .
N10 N 0.1565(5) 1.0046(5) 0.6300(12) 0.109(7) Uani 1 1 d D U
N11 N 0.0669(4) 0.9257(4) 0.3765(10) 0.084(6) Uani 1 1 d . .
O1 O 0.1830(2) 0.9117(2) 0.5354(5) 0.044(3) Uani 1 1 d . .
O2 O 0.1679(2) 0.8489(2) 0.6350(5) 0.048(3) Uani 1 1 d . .
O3 O 0.1166(3) 0.9254(2) 0.5730(6) 0.053(3) Uani 1 1 d . .
O4 O 0.1501(3) 0.9639(2) 0.4943(6) 0.055(3) Uani 1 1 d . .
O5 O 0.0719(3) 1.0164(3) 0.5591(7) 0.071(4) Uani 1 1 d . .
O6 O 0.1273(3) 0.9923(3) 0.4539(6) 0.065(4) Uani 1 1 d . .
O7 O 0.1407(2) 0.8769(2) 0.4696(5) 0.048(3) Uani 1 1 d . .
O8 O 0.1015(3) 0.8897(3) 0.4586(6) 0.054(3) Uani 1 1 d . .
O9 O 0.0887(3) 0.9812(3) 0.5757(7) 0.075(4) Uani 1 1 d . .
O10 O 0.1516(3) 1.0107(3) 0.5789(7) 0.075(4) Uani 1 1 d . U
O11 O 0.1417(4) 0.9775(4) 0.6467(9) 0.104(6) Uani 1 1 d . U
O12 O 0.1745(5) 1.0197(6) 0.6689(13) 0.165(10) Uani 1 1 d D U
O13 O 0.1715(3) 0.9460(3) 0.6124(6) 0.062(3) Uani 1 1 d . .
H13A H 0.181709 0.939728 0.626815 0.093 Uiso 1 1 d GR .
H13B H 0.159068 0.941547 0.641226 0.093 Uiso 1 1 d GR .
O14 O 0.0824(3) 0.9368(3) 0.4814(7) 0.072(4) Uani 1 1 d . .
O15 O 0.1989(3) 0.8858(3) 0.4424(8) 0.088(4) Uani 1 1 d D U
N12 N 0.2205(7) 0.8888(8) 0.4222(14) 0.166(11) Uani 1 1 d D U
O16 O 0.2349(6) 0.8794(6) 0.4507(13) 0.178(9) Uani 1 1 d D U
O17 O 0.2293(6) 0.9000(6) 0.3650(12) 0.172(8) Uani 1 1 d D U
C37 C 0.1742(7) 0.9295(7) 0.3660(17) 0.139(7) Uani 1 1 d . U
H37 H 0.183825 0.920457 0.376146 0.166 Uiso 1 1 calc R .
O18 O 0.1537(4) 0.9279(3) 0.3994(7) 0.080(4) Uani 1 1 d . U
N13 N 0.1792(5) 0.9454(6) 0.3169(14) 0.143(6) Uani 1 1 d D U
C38 C 0.1993(8) 0.9575(8) 0.2604(17) 0.168(9) Uani 1 1 d D U
H38A H 0.210293 0.977191 0.265462 0.252 Uiso 1 1 calc GR .
H38B H 0.189052 0.953401 0.221095 0.252 Uiso 1 1 calc GR .
H38C H 0.211090 0.949674 0.259369 0.252 Uiso 1 1 calc GR .
C39 C 0.1647(8) 0.9612(8) 0.2956(19) 0.163(9) Uani 1 1 d D U
H39A H 0.149021 0.956238 0.322769 0.244 Uiso 1 1 calc GR .
H39B H 0.158595 0.956501 0.251958 0.244 Uiso 1 1 calc GR .
H39C H 0.177269 0.980670 0.298721 0.244 Uiso 1 1 calc GR .
N14 N 0.0998(4) 0.8016(5) 0.5745(11) 0.212(7) Uani 1 1 d D U
O19 O 0.0922(6) 0.7769(5) 0.5491(13) 0.252(9) Uani 1 1 d D U
O20 O 0.1205(4) 0.8237(4) 0.5476(9) 0.116(5) Uani 1 1 d D U
O21 O 0.0851(6) 0.8004(7) 0.6262(14) 0.224(9) Uani 1 1 d D U

loop_
_atom_site_aniso_label
_atom_site_aniso_U_11
_atom_site_aniso_U_22
_atom_site_aniso_U_33
_atom_site_aniso_U_23
_atom_site_aniso_U_13
_atom_site_aniso_U_12
C1 0.041(9) 0.037(9) 0.061(11) 0.008(8) 0.007(8) 0.021(8)
C2 0.063(12) 0.047(10) 0.037(9) 0.021(8) 0.014(8) 0.030(9)
C3 0.043(10) 0.046(10) 0.051(11) 0.010(8) 0.002(8) 0.007(9)
C4 0.044(10) 0.071(13) 0.040(10) 0.014(9) 0.012(8) 0.022(10)
C5 0.033(8) 0.048(10) 0.047(10) -0.008(8) -0.001(7) 0.018(8)
C6 0.042(10) 0.049(10) 0.063(12) 0.001(9) 0.013(9) 0.024(9)
C7 0.031(9) 0.059(12) 0.085(15) 0.016(10) 0.006(9) 0.017(9)
C8 0.040(10) 0.046(10) 0.053(11) -0.003(8) -0.010(8) 0.017(8)
C9 0.055(11) 0.052(11) 0.055(11) -0.005(9) -0.014(9) 0.025(9)
C10 0.034(9) 0.026(8) 0.067(12) -0.001(8) 0.001(8) 0.008(7)
C11 0.056(12) 0.048(11) 0.079(14) -0.005(10) 0.004(10) 0.036(10)
C12 0.042(10) 0.059(12) 0.070(13) -0.016(10) -0.008(9) 0.021(9)
C13 0.032(9) 0.053(11) 0.051(11) 0.014(9) 0.011(8) 0.002(8)
C14 0.029(9) 0.065(12) 0.059(11) 0.024(9) 0.007(8) 0.024(9)
C15 0.063(12) 0.057(12) 0.057(11) -0.009(9) -0.004(9) 0.038(10)
C16 0.060(12) 0.073(14) 0.059(12) -0.016(10) -0.009(10) 0.034(11)
C17 0.071(13) 0.060(12) 0.041(10) -0.012(9) 0.002(9) 0.033(11)
C18 0.077(16) 0.11(2) 0.069(14) 0.007(13) -0.001(12) 0.061(16)
C19 0.054(12) 0.079(15) 0.065(13) 0.017(11) -0.002(10) 0.026(11)
C20 0.055(11) 0.072(13) 0.045(10) -0.013(9) -0.007(9) 0.034(11)
C21 0.046(10) 0.044(10) 0.058(11) -0.013(8) -0.015(8) 0.022(9)
C22 0.030(9) 0.055(12) 0.108(17) -0.030(11) 0.027(10) 0.005(9)
C23 0.059(13) 0.077(15) 0.073(14) -0.002(11) 0.015(11) 0.043(12)
C24 0.059(13) 0.037(10) 0.090(16) 0.016(10) -0.005(11) 0.012(9)
C25 0.065(13) 0.073(14) 0.054(12) 0.015(10) 0.021(10) 0.036(11)
C26 0.060(13) 0.052(12) 0.097(17) 0.011(11) 0.010(12) 0.029(11)
C27 0.037(10) 0.039(10) 0.090(15) 0.010(10) 0.012(10) 0.006(8)
C28 0.091(18) 0.16(3) 0.090(18) 0.053(18) 0.053(15) 0.09(2)
C29 0.056(13) 0.040(11) 0.13(2) -0.003(12) -0.002(13) 0.017(10)
C30 0.082(18) 0.088(18) 0.14(2) 0.023(17) 0.017(16) 0.050(16)
C31 0.072(15) 0.079(16) 0.13(2) 0.044(15) 0.037(15) 0.048(14)
C32 0.12(2) 0.076(16) 0.071(16) 0.032(13) 0.041(15) 0.072(16)
C33 0.09(2) 0.15(3) 0.085(18) 0.001(17) 0.019(15) 0.07(2)
C34 0.088(15) 0.052(11) 0.053(12) 0.003(9) 0.013(11) 0.041(11)
C35 0.070(13) 0.045(10) 0.063(12) 0.023(9) 0.033(10) 0.029(10)
C36 0.084(19) 0.16(3) 0.076(18) 0.051(18) 0.016(15) 0.040(19)
Dy3 0.0405(4) 0.0411(5) 0.0481(5) 0.0021(4) 0.0001(4) 0.0181(4)
Dy2 0.0446(5) 0.0451(5) 0.0545(5) 0.0074(4) 0.0073(4) 0.0232(4)
Dy1 0.0605(6) 0.0532(6) 0.0707(6) 0.0109(5) 0.0183(5) 0.0328(5)
N1 0.038(7) 0.034(7) 0.047(8) 0.001(6) 0.000(6) 0.013(6)
N2 0.049(9) 0.043(8) 0.055(9) 0.001(7) 0.008(7) 0.020(7)
N3 0.044(8) 0.048(9) 0.053(9) -0.006(7) -0.008(7) 0.017(7)
N4 0.065(10) 0.054(9) 0.043(8) 0.004(7) 0.001(7) 0.034(8)
N5 0.050(9) 0.050(9) 0.046(8) -0.005(7) -0.007(7) 0.015(7)
N6 0.072(11) 0.056(10) 0.063(10) 0.010(8) 0.012(9) 0.032(9)
N7 0.052(9) 0.042(8) 0.055(9) -0.001(7) 0.006(7) 0.027(7)
N8 0.042(8) 0.054(9) 0.061(9) 0.029(7) 0.012(7) 0.030(7)
N9 0.032(8) 0.046(9) 0.131(16) 0.031(10) 0.024(9) 0.021(7)
N10 0.109(7) 0.108(7) 0.109(7) 0.0000(10) 0.0000(10) 0.054(4)
N11 0.091(15) 0.073(13) 0.090(15) 0.017(11) 0.016(12) 0.042(12)
O1 0.040(6) 0.034(6) 0.052(7) 0.010(5) 0.013(5) 0.013(5)
O2 0.046(7) 0.044(7) 0.052(7) 0.014(5) 0.011(6) 0.021(6)
O3 0.055(7) 0.053(7) 0.054(7) 0.007(6) 0.015(6) 0.030(6)
O4 0.057(8) 0.049(7) 0.054(7) 0.016(6) 0.020(6) 0.022(6)
O5 0.075(10) 0.068(9) 0.089(11) 0.012(8) 0.012(8) 0.050(8)
O6 0.080(10) 0.072(9) 0.063(8) 0.021(7) 0.020(7) 0.052(8)
O7 0.053(7) 0.051(7) 0.035(6) 0.003(5) 0.006(5) 0.023(6)
O8 0.060(8) 0.058(8) 0.051(7) 0.010(6) 0.003(6) 0.035(7)
O9 0.084(10) 0.058(9) 0.081(10) 0.017(7) 0.043(8) 0.034(8)
O10 0.075(4) 0.075(4) 0.075(4) 0.0001(10) 0.0002(10) 0.037(2)
O11 0.105(6) 0.104(6) 0.104(6) 0.0004(10) -0.0004(10) 0.052(3)
O12 0.165(10) 0.164(10) 0.164(10) 0.001(2) -0.001(2) 0.081(5)
O13 0.058(8) 0.069(9) 0.065(8) -0.003(7) 0.001(7) 0.036(7)
O14 0.091(11) 0.073(10) 0.068(10) 0.002(8) 0.010(8) 0.053(9)
O15 0.092(11) 0.053(9) 0.099(11) -0.017(8) -0.036(8) 0.021(8)
N12 0.19(2) 0.20(3) 0.137(18) -0.022(16) 0.015(16) 0.13(2)
O16 0.178(9) 0.179(9) 0.179(9) 0.000(2) -0.001(2) 0.091(5)
O17 0.172(9) 0.172(9) 0.171(9) 0.000(2) 0.002(2) 0.085(5)
C37 0.138(7) 0.139(7) 0.139(7) -0.0003(10) 0.0004(10) 0.069(4)
O18 0.100(10) 0.058(8) 0.075(9) -0.007(7) -0.014(7) 0.033(8)
N13 0.143(6) 0.143(6) 0.142(6) 0.0000(10) 0.0001(10) 0.071(3)
C38 0.167(9) 0.168(9) 0.167(9) 0.000(2) 0.001(2) 0.083(5)
C39 0.163(9) 0.162(9) 0.163(9) 0.001(2) -0.001(2) 0.081(5)
N14 0.212(7) 0.212(7) 0.212(7) 0.0005(10) 0.0003(10) 0.105(4)
O19 0.253(9) 0.250(9) 0.253(9) -0.002(2) 0.000(2) 0.126(5)
O20 0.116(6) 0.116(6) 0.116(6) -0.0004(10) -0.0006(10) 0.059(3)
O21 0.223(9) 0.224(9) 0.223(9) 0.000(2) 0.002(2) 0.111(5)

loop_
_atom_type_symbol
_atom_type_description
_atom_type_scat_dispersion_real
_atom_type_scat_dispersion_imag
_atom_type_scat_source
C C 0.0033 0.0016 'International Tables Vol C Tables 4.2.6.8 and 6.1.1.4'
H H 0.0000 0.0000 'International Tables Vol C Tables 4.2.6.8 and 6.1.1.4'
Dy Dy -0.1892 4.4098 'International Tables Vol C Tables 4.2.6.8 and 6.1.1.4'
N N 0.0061 0.0033 'International Tables Vol C Tables 4.2.6.8 and 6.1.1.4'
O O 0.0106 0.0060 'International Tables Vol C Tables 4.2.6.8 and 6.1.1.4'

loop_
_geom_angle_atom_site_label_1
_geom_angle_atom_site_label_2
_geom_angle_atom_site_label_3
_geom_angle
_geom_angle_site_symmetry_1
_geom_angle_site_symmetry_3
C7 C1 C2 125.5(15) . .
N1 C1 C2 112.6(14) . .
N1 C1 C7 121.9(16) . .
N9 C2 C1 119.6(17) . .
N9 C2 O1 126.3(16) . .
O1 C2 C1 114.0(13) . .
C4 C3 C5 118.1(17) . .
C3 C4 C8 118.7(17) . .
C3 C5 C10 125.7(17) . .
N2 C5 C3 120.8(16) . .
N2 C5 C10 112.9(15) . .
N5 C6 C8 116.8(17) . .
N5 C6 O3 128.3(17) . .
O3 C6 C8 114.8(15) . .
C7 C7 C1 117.3(10) 16_455 .
C4 C8 C6 126.0(17) . .
N8 C8 C4 120.6(17) . .
N8 C8 C6 113.3(15) . .
N3 C9 C15 125.0(18) . .
N4 C10 C5 120.5(16) 16_455 .
O2 C10 C5 114.8(15) . .
O2 C10 N4 124.6(16) . 16_455
C20 C11 C26 116.2(18) . .
O9 C11 C20 121.9(17) . .
O9 C11 C26 121.9(19) . .
C13 C12 C19 117.4(19) . .
C12 C13 O8 117.0(17) . .
C14 C13 C12 122(2) . .
C14 C13 O8 120.6(17) . .
C13 C14 C15 121.8(18) . .
C13 C14 O7 113.3(17) . .
C15 C14 O7 124.9(15) . .
C14 C15 C9 127.8(17) . .
C14 C15 C16 117.0(17) . .
C16 C15 C9 115.1(17) . .
C19 C16 C15 121.1(19) . .
N6 C17 C20 123.8(19) . .
C28 C18 C20 124(2) . .
C12 C19 C16 120(2) . .
C11 C20 C17 124.4(18) . .
C18 C20 C11 118(2) . .
C18 C20 C17 118(2) . .
C24 C21 C25 116.8(18) . .
O4 C21 C24 124.8(16) . .
O4 C21 C25 118.4(17) . .
C28 C23 C26 122(2) . .
C21 C24 C27 123.4(17) . .
C21 C24 C29 118.2(19) . .
C29 C24 C27 118.3(19) . .
C34 C25 C21 123.8(19) . .
C34 C25 O6 121.1(19) . .
O6 C25 C21 115.1(17) . .
C23 C26 C11 121(2) . .
C23 C26 O5 127.9(19) . .
O5 C26 C11 111.1(18) . .
N7 C27 C24 126.7(18) . .
C18 C28 C23 119(2) . .
C35 C29 C24 124(2) . .
O14 C32 N11 125(2) . .
C25 C34 C35 117.8(19) . .
C29 C35 C34 119.7(18) . .
Dy3 Dy3 Dy2 145.29(3) 16_455 .
N1 Dy3 Dy3 59.1(3) . 16_455
N1 Dy3 Dy2 96.8(3) . .
N1 Dy3 N2 96.7(5) . .
N2 Dy3 Dy3 95.3(4) . 16_455
N2 Dy3 Dy2 60.5(3) . .
N3 Dy3 Dy3 99.5(4) . 16_455
N3 Dy3 Dy2 115.0(4) . .
N3 Dy3 N1 122.9(5) . .
N3 Dy3 N2 139.8(5) . .
N3 Dy3 O15 68.0(5) . .
O1 Dy3 Dy3 118.1(3) . 16_455
O1 Dy3 Dy2 33.9(3) . .
O1 Dy3 N1 63.1(4) . .
O1 Dy3 N2 70.8(4) . .
O1 Dy3 N3 130.3(4) . .
O1 Dy3 O2 106.5(4) . .
O1 Dy3 O15 71.9(4) . .
O1 Dy3 O20 134.4(5) . .
O2 Dy3 Dy3 35.8(3) 16_455 16_455
O2 Dy3 Dy3 33.8(3) . 16_455
O2 Dy3 Dy2 118.4(3) . .
O2 Dy3 Dy2 169.0(3) 16_455 .
O2 Dy3 N1 75.5(4) 16_455 .
O2 Dy3 N1 70.4(4) . .
O2 Dy3 N2 127.4(5) 16_455 .
O2 Dy3 N2 61.7(4) . .
O2 Dy3 N3 122.2(5) . .
O2 Dy3 N3 64.7(4) 16_455 .
O2 Dy3 O1 137.2(4) 16_455 .
O2 Dy3 O2 66.9(5) 16_455 .
O2 Dy3 O15 83.4(5) 16_455 .
O2 Dy3 O15 133.8(5) . .
O2 Dy3 O20 86.5(6) 16_455 .
O2 Dy3 O20 75.2(5) . .
O7 Dy3 Dy3 171.5(3) . 16_455
O7 Dy3 Dy2 38.6(3) . .
O7 Dy3 N1 129.0(4) . .
O7 Dy3 N2 81.7(5) . .
O7 Dy3 N3 78.2(5) . .
O7 Dy3 O1 68.5(4) . .
O7 Dy3 O2 141.6(4) . .
O7 Dy3 O2 142.9(4) . 16_455
O7 Dy3 O15 82.4(5) . .
O7 Dy3 O20 82.4(6) . .
O15 Dy3 Dy3 104.4(4) . 16_455
O15 Dy3 Dy2 86.4(4) . .
O15 Dy3 N1 68.3(5) . .
O15 Dy3 N2 142.5(5) . .
O20 Dy3 Dy3 89.0(5) . 16_455
O20 Dy3 Dy2 104.0(5) . .
O20 Dy3 N1 145.3(5) . .
O20 Dy3 N2 70.9(6) . .
O20 Dy3 N3 72.3(6) . .
O20 Dy3 O15 139.6(6) . .
Dy3 Dy2 Dy1 155.19(3) . .
N7 Dy2 Dy3 96.0(3) . .
N7 Dy2 Dy1 102.9(3) . .
N7 Dy2 N8 128.0(5) . .
N7 Dy2 O8 146.7(4) . .
N8 Dy2 Dy3 59.5(3) . .
N8 Dy2 Dy1 95.9(3) . .
N8 Dy2 O8 83.5(4) . .
O1 Dy2 Dy3 35.0(3) . .
O1 Dy2 Dy1 148.4(3) . .
O1 Dy2 N7 63.9(4) . .
O1 Dy2 N8 74.8(4) . .
O1 Dy2 O3 131.8(4) . .
O1 Dy2 O4 134.5(4) . .
O1 Dy2 O7 65.1(4) . .
O1 Dy2 O8 126.3(4) . .
O1 Dy2 O13 72.3(4) . .
O1 Dy2 O18 103.0(5) . .
O3 Dy2 Dy3 121.7(3) . .
O3 Dy2 Dy1 33.6(3) . .
O3 Dy2 N7 127.7(4) . .
O3 Dy2 N8 63.0(4) . .
O3 Dy2 O7 119.4(4) . .
O3 Dy2 O8 72.5(4) . .
O3 Dy2 O13 71.4(4) . .
O4 Dy2 Dy3 168.5(3) . .
O4 Dy2 Dy1 34.7(3) . .
O4 Dy2 N7 72.5(4) . .
O4 Dy2 N8 128.3(4) . .
O4 Dy2 O3 68.0(4) . .
O4 Dy2 O7 150.0(4) . .
O4 Dy2 O8 97.4(4) . .
O4 Dy2 O13 81.1(4) . .
O4 Dy2 O18 77.3(5) . .
O7 Dy2 Dy3 33.8(3) . .
O7 Dy2 Dy1 142.2(3) . .
O7 Dy2 N7 112.1(4) . .
O7 Dy2 N8 73.8(4) . .
O7 Dy2 O8 61.8(4) . .
O8 Dy2 Dy3 91.9(3) . .
O8 Dy2 Dy1 81.1(3) . .
O13 Dy2 Dy3 95.9(3) . .
O13 Dy2 Dy1 76.1(3) . .
O13 Dy2 N7 69.7(5) . .
O13 Dy2 N8 68.6(5) . .
O13 Dy2 O7 128.8(4) . .
O13 Dy2 O8 141.5(4) . .
O18 Dy2 Dy3 99.4(4) . .
O18 Dy2 Dy1 100.8(4) . .
O18 Dy2 N7 75.7(5) . .
O18 Dy2 N8 146.8(5) . .
O18 Dy2 O3 125.0(5) . .
O18 Dy2 O7 75.4(4) . .
O18 Dy2 O8 71.2(5) . .
O18 Dy2 O13 143.3(5) . .
N6 Dy1 Dy2 100.0(4) . .
N6 Dy1 N10 97.8(7) . .
N6 Dy1 O6 156.3(5) . .
N6 Dy1 O10 118.2(5) . .
N10 Dy1 Dy2 97.4(5) . .
O3 Dy1 Dy2 34.5(3) . .
O3 Dy1 N6 65.4(5) . .
O3 Dy1 N10 102.4(6) . .
O3 Dy1 O4 68.8(4) . .
O3 Dy1 O6 129.8(4) . .
O3 Dy1 O10 122.0(5) . .
O3 Dy1 O11 78.0(6) . .
O4 Dy1 Dy2 34.4(3) . .
O4 Dy1 N6 133.7(5) . .
O4 Dy1 N10 85.4(6) . .
O4 Dy1 O6 66.7(4) . .
O4 Dy1 O10 81.1(5) . .
O4 Dy1 O11 90.0(6) . .
O6 Dy1 Dy2 97.4(3) . .
O6 Dy1 N10 95.9(6) . .
O6 Dy1 O10 71.9(5) . .
O9 Dy1 Dy2 171.6(4) . .
O9 Dy1 N6 73.2(5) . .
O9 Dy1 N10 88.5(7) . .
O9 Dy1 O3 138.2(4) . .
O9 Dy1 O4 153.0(5) . .
O9 Dy1 O6 88.0(5) . .
O9 Dy1 O10 82.5(5) . .
O9 Dy1 O11 97.0(6) . .
O9 Dy1 O14 89.2(6) . .
O10 Dy1 Dy2 105.4(3) . .
O10 Dy1 N10 24.6(5) . .
O11 Dy1 Dy2 85.6(5) . .
O11 Dy1 N6 74.5(6) . .
O11 Dy1 N10 28.5(6) . .
O11 Dy1 O6 123.1(6) . .
O11 Dy1 O10 53.0(6) . .
O14 Dy1 Dy2 85.6(4) . .
O14 Dy1 N6 87.7(6) . .
O14 Dy1 N10 173.1(7) . .
O14 Dy1 O3 83.6(5) . .
O14 Dy1 O4 93.8(5) . .
O14 Dy1 O6 77.6(5) . .
O14 Dy1 O10 148.6(5) . .
O14 Dy1 O11 158.4(6) . .
C1 N1 Dy3 119.4(11) . .
N1 N1 C1 120.8(9) 16_455 .
N1 N1 Dy3 118.8(4) 16_455 .
C5 N2 Dy3 120.6(11) . .
N8 N2 C5 121.0(14) . .
N8 N2 Dy3 117.4(11) . .
C9 N3 Dy3 129.1(13) . .
C9 N3 N4 112.3(15) . .
N4 N3 Dy3 118.5(10) . .
C10 N4 N3 108.8(14) 16_455 .
C6 N5 N6 108.9(15) . .
C17 N6 Dy1 131.4(14) . .
C17 N6 N5 111.7(16) . .
N5 N6 Dy1 116.8(11) . .
C27 N7 Dy2 130.2(13) . .
C27 N7 N9 111.8(15) . .
N9 N7 Dy2 118.0(10) . .
C8 N8 Dy2 119.7(11) . .
C8 N8 N2 120.3(14) . .
N2 N8 Dy2 118.1(10) . .
C2 N9 N7 108.9(14) . .
O10 N10 Dy1 59.4(13) . .
O10 N10 O11 117(2) . .
O10 N10 O12 128(3) . .
O11 N10 Dy1 57.4(12) . .
O12 N10 Dy1 173(2) . .
O12 N10 O11 115(3) . .
C32 N11 C33 120(2) . .
C32 N11 C36 124(2) . .
C36 N11 C33 115(2) . .
C2 O1 Dy3 124.6(10) . .
C2 O1 Dy2 121.9(10) . .
Dy2 O1 Dy3 111.2(4) . .
C10 O2 Dy3 122.7(10) . 16_455
C10 O2 Dy3 126.3(11) . .
Dy3 O2 Dy3 110.4(5) 16_455 .
C6 O3 Dy2 128.1(11) . .
C6 O3 Dy1 118.0(10) . .
Dy1 O3 Dy2 111.9(5) . .
C21 O4 Dy2 132.2(11) . .
C21 O4 Dy1 116.9(11) . .
Dy2 O4 Dy1 110.9(4) . .
C26 O5 C30 115.9(17) . .
C25 O6 C31 118.0(15) . .
C25 O6 Dy1 113.9(11) . .
C31 O6 Dy1 124.3(12) . .
C14 O7 Dy3 130.9(10) . .
C14 O7 Dy2 121.5(10) . .
Dy3 O7 Dy2 107.6(4) . .
C13 O8 C22 111.5(13) . .
C13 O8 Dy2 111.7(10) . .
C22 O8 Dy2 124.2(11) . .
C11 O9 Dy1 145.0(13) . .
N10 O10 Dy1 96.1(15) . .
N10 O11 Dy1 94.1(15) . .
C32 O14 Dy1 162.7(14) . .
N12 O15 Dy3 142.1(19) . .
O15 N12 O16 124(3) . .
O15 N12 O17 119(3) . .
O16 N12 O17 117(3) . .
N13 C37 O18 111(4) . .
C37 O18 Dy2 124(2) . .
C37 N13 C38 141(4) . .
C37 N13 C39 129(3) . .
C38 N13 C39 90(3) . .
O20 N14 O19 118.4(19) . .
O20 N14 O21 128(2) . .
O21 N14 O19 113.4(18) . .
N14 O20 Dy3 162.0(15) . .

loop_
_geom_bond_atom_site_label_1
_geom_bond_atom_site_label_2
_geom_bond_distance
_geom_bond_site_symmetry_2
C1 C2 1.50(2) .
C1 C7 1.39(2) .
C1 N1 1.34(2) .
C2 N9 1.28(2) .
C2 O1 1.32(2) .
C3 C4 1.34(3) .
C3 C5 1.38(2) .
C4 C8 1.39(2) .
C5 C10 1.47(2) .
C5 N2 1.32(2) .
C6 C8 1.50(2) .
C6 N5 1.26(2) .
C6 O3 1.31(2) .
C7 C7 1.37(4) 16_455
C8 N8 1.32(2) .
C9 C15 1.43(3) .
C9 N3 1.30(2) .
C10 N4 1.31(2) 16_455
C10 O2 1.30(2) .
C11 C20 1.42(3) .
C11 C26 1.43(3) .
C11 O9 1.27(2) .
C12 C13 1.38(2) .
C12 C19 1.38(3) .
C13 C14 1.35(2) .
C13 O8 1.43(2) .
C14 C15 1.37(3) .
C14 O7 1.40(2) .
C15 C16 1.40(3) .
C16 C19 1.39(3) .
C17 C20 1.42(3) .
C17 N6 1.31(2) .
C18 C20 1.39(3) .
C18 C28 1.33(3) .
C21 C24 1.40(3) .
C21 C25 1.40(3) .
C21 O4 1.33(2) .
C22 O8 1.46(2) .
C23 C26 1.35(3) .
C23 C28 1.34(3) .
C24 C27 1.42(3) .
C24 C29 1.42(3) .
C25 C34 1.38(3) .
C25 O6 1.38(2) .
C26 O5 1.37(2) .
C27 N7 1.26(2) .
C29 C35 1.33(3) .
C30 O5 1.44(3) .
C31 O6 1.41(2) .
C32 N11 1.34(3) .
C32 O14 1.28(3) .
C33 N11 1.49(3) .
C34 C35 1.40(3) .
C36 N11 1.43(3) .
Dy3 Dy3 3.8210(16) 16_455
Dy3 Dy2 3.8229(12) .
Dy3 N1 2.523(13) .
Dy3 N2 2.535(14) .
Dy3 N3 2.445(14) .
Dy3 O1 2.350(11) .
Dy3 O2 2.269(11) 16_455
Dy3 O2 2.384(11) .
Dy3 O7 2.233(12) .
Dy3 O15 2.453(18) .
Dy3 O20 2.42(2) .
Dy2 Dy1 3.8337(13) .
Dy2 N7 2.504(15) .
Dy2 N8 2.566(13) .
Dy2 O1 2.284(11) .
Dy2 O3 2.343(11) .
Dy2 O4 2.320(12) .
Dy2 O7 2.502(11) .
Dy2 O8 2.633(13) .
Dy2 O13 2.470(13) .
Dy2 O18 2.325(15) .
Dy1 N6 2.436(16) .
Dy1 N10 2.85(2) .
Dy1 O3 2.284(12) .
Dy1 O4 2.336(12) .
Dy1 O6 2.438(12) .
Dy1 O9 2.139(14) .
Dy1 O10 2.468(15) .
Dy1 O11 2.409(19) .
Dy1 O14 2.202(17) .
N1 N1 1.27(3) 16_455
N2 N8 1.317(19) .
N3 N4 1.44(2) .
N5 N6 1.44(2) .
N7 N9 1.44(2) .
N10 O10 1.19(3) .
N10 O11 1.36(3) .
N10 O12 1.239(10) .
O15 N12 1.21(3) .
N12 O16 1.30(3) .
N12 O17 1.32(3) .
C37 O18 1.30(4) .
C37 N13 1.29(4) .
N13 C38 1.53(3) .
N13 C39 1.54(3) .
N14 O19 1.337(14) .
N14 O20 1.326(14) .
N14 O21 1.336(14) .

loop_
_geom_torsion_atom_site_label_1
_geom_torsion_atom_site_label_2
_geom_torsion_atom_site_label_3
_geom_torsion_atom_site_label_4
_geom_torsion
_geom_torsion_site_symmetry_1
_geom_torsion_site_symmetry_4
C1 C2 N9 N7 178.4(15) . .
C1 C2 O1 Dy3 -25.5(19) . .
C1 C2 O1 Dy2 173.4(10) . .
C2 C1 C7 C7 179(2) . 16_455
C2 C1 N1 Dy3 13.1(19) . .
C2 C1 N1 N1 -178.1(18) . 16_455
C3 C4 C8 C6 -173.3(17) . .
C3 C4 C8 N8 6(3) . .
C3 C5 C10 N4 8(3) . 16_455
C3 C5 C10 O2 -174.9(16) . .
C3 C5 N2 Dy3 -171.2(12) . .
C3 C5 N2 N8 -3(3) . .
C4 C3 C5 C10 176.2(17) . .
C4 C3 C5 N2 5(3) . .
C4 C8 N8 Dy2 -167.4(13) . .
C4 C8 N8 N2 -3(3) . .
C5 C3 C4 C8 -7(3) . .
C5 C10 O2 Dy3 176.1(10) . 16_455
C5 C10 O2 Dy3 -13.2(19) . .
C5 N2 N8 C8 2(2) . .
C5 N2 N8 Dy2 165.9(12) . .
C6 C8 N8 Dy2 12(2) . .
C6 C8 N8 N2 176.1(15) . .
C6 N5 N6 C17 170.8(17) . .
C6 N5 N6 Dy1 -11.9(18) . .
C7 C1 C2 N9 10(3) . .
C7 C1 C2 O1 -173.9(18) . .
C7 C1 N1 Dy3 -166.9(15) . .
C7 C1 N1 N1 2(3) . 16_455
C8 C6 N5 N6 175.6(15) . .
C8 C6 O3 Dy2 0(2) . .
C8 C6 O3 Dy1 -162.7(11) . .
C9 C15 C16 C19 176.5(19) . .
C9 N3 N4 C10 -176.1(15) . 16_455
C10 C5 N2 Dy3 16.8(19) . .
C10 C5 N2 N8 -174.7(15) . .
C11 C26 O5 C30 -179(2) . .
C12 C13 C14 C15 -4(3) . .
C12 C13 C14 O7 176.7(16) . .
C12 C13 O8 C22 63(2) . .
C12 C13 O8 Dy2 -153.7(13) . .
C13 C12 C19 C16 5(3) . .
C13 C14 C15 C9 -171.4(19) . .
C13 C14 C15 C16 4(3) . .
C13 C14 O7 Dy3 153.2(11) . .
C13 C14 O7 Dy2 -23.6(18) . .
C14 C13 O8 C22 -115.4(18) . .
C14 C13 O8 Dy2 28.3(18) . .
C14 C15 C16 C19 0(3) . .
C15 C9 N3 Dy3 -7(3) . .
C15 C9 N3 N4 175.2(17) . .
C15 C14 O7 Dy3 -26(2) . .
C15 C14 O7 Dy2 157.3(15) . .
C15 C16 C19 C12 -5(3) . .
C19 C12 C13 C14 0(3) . .
C19 C12 C13 O8 -178.4(16) . .
C20 C11 C26 C23 1(3) . .
C20 C11 C26 O5 -179.8(18) . .
C20 C11 O9 Dy1 5(4) . .
C20 C17 N6 Dy1 -1(3) . .
C20 C17 N6 N5 175.8(16) . .
C20 C18 C28 C23 5(4) . .
C21 C24 C27 N7 19(4) . .
C21 C24 C29 C35 1(4) . .
C21 C25 C34 C35 -1(3) . .
C21 C25 O6 C31 179(2) . .
C21 C25 O6 Dy1 20(2) . .
C23 C26 O5 C30 0(4) . .
C24 C21 C25 C34 2(3) . .
C24 C21 C25 O6 -175.6(18) . .
C24 C21 O4 Dy2 -32(3) . .
C24 C21 O4 Dy1 152.1(16) . .
C24 C27 N7 Dy2 -1(3) . .
C24 C27 N7 N9 -178(2) . .
C24 C29 C35 C34 0(4) . .
C25 C21 C24 C27 174(2) . .
C25 C21 C24 C29 -2(3) . .
C25 C21 O4 Dy2 150.3(14) . .
C25 C21 O4 Dy1 -26(2) . .
C25 C34 C35 C29 0(3) . .
C26 C11 C20 C17 -179.3(19) . .
C26 C11 C20 C18 -2(3) . .
C26 C11 O9 Dy1 -173.5(18) . .
C26 C23 C28 C18 -6(4) . .
C27 C24 C29 C35 -176(2) . .
C27 N7 N9 C2 -177.1(18) . .
C28 C18 C20 C11 -1(4) . .
C28 C18 C20 C17 176(2) . .
C28 C23 C26 C11 3(4) . .
C28 C23 C26 O5 -176(3) . .
C29 C24 C27 N7 -164(2) . .
C34 C25 O6 C31 1(3) . .
C34 C25 O6 Dy1 -157.6(16) . .
Dy3 N2 N8 C8 170.6(13) . .
Dy3 N2 N8 Dy2 -25.2(15) . .
Dy3 N3 N4 C10 5.6(17) . 16_455
Dy3 O15 N12 O16 -4(6) . .
Dy3 O15 N12 O17 170(2) . .
Dy2 N7 N9 C2 5(2) . .
N1 C1 C2 N9 -169.9(18) . .
N1 C1 C2 O1 6(2) . .
N1 C1 C7 C7 -1(4) . 16_455
N2 C5 C10 N4 179.6(15) . 16_455
N2 C5 C10 O2 -3(2) . .
N3 C9 C15 C14 9(3) . .
N3 C9 C15 C16 -166.8(19) . .
N4 C10 O2 Dy3 163.7(13) 16_455 .
N4 C10 O2 Dy3 -7(2) 16_455 16_455
N5 C6 C8 C4 -5(3) . .
N5 C6 C8 N8 175.5(16) . .
N5 C6 O3 Dy2 175.7(14) . .
N5 C6 O3 Dy1 13(3) . .
N6 C17 C20 C11 -3(3) . .
N6 C17 C20 C18 179.7(19) . .
N9 C2 O1 Dy3 150.2(16) . .
N9 C2 O1 Dy2 -11(3) . .
N11 C32 O14 Dy1 101(5) . .
O1 C2 N9 N7 3(3) . .
O3 C6 C8 C4 171.4(17) . .
O3 C6 C8 N8 -8(2) . .
O3 C6 N5 N6 0(3) . .
O4 C21 C24 C27 -3(3) . .
O4 C21 C24 C29 179.8(19) . .
O4 C21 C25 C34 -179.6(18) . .
O4 C21 C25 O6 2(3) . .
O6 C25 C34 C35 176.7(18) . .
O7 C14 C15 C9 8(3) . .
O7 C14 C15 C16 -176.9(17) . .
O8 C13 C14 C15 173.7(16) . .
O8 C13 C14 O7 -5(2) . .
O9 C11 C20 C17 2(3) . .
O9 C11 C20 C18 179(2) . .
O9 C11 C26 C23 -180(2) . .
O9 C11 C26 O5 -1(3) . .
O10 N10 O11 Dy1 -3(2) . .
O11 N10 O10 Dy1 3(2) . .
O12 N10 O10 Dy1 178(3) . .
O12 N10 O11 Dy1 -179(2) . .
O14 C32 N11 C33 4(3) . .
O14 C32 N11 C36 -175(2) . .
O18 C37 N13 C38 177(3) . .
O18 C37 N13 C39 0(3) . .
N13 C37 O18 Dy2 -147.0(16) . .
O19 N14 O20 Dy3 -110(5) . .
O21 N14 O20 Dy3 69(6) . .
